data_1533438
loop_
_publ_author_name
'Sellier, C.'
'Boucher, F.'
'Janod, E.'

_publ_section_title
;
 Crystal structure and charge order below the metal-insulator transition
 in the vanadium bronze beta-(Sr V6 O15)
;
_journal_name_full 'Solid State Sciences'
_journal_page_first 591
_journal_page_last 599
_journal_volume 5
_journal_year 2003
_chemical_formula_sum 'O15 Sr V6'
_chemical_name_systematic 'Sr (V6 O15)'
_space_group_IT_number 14
_symmetry_space_group_name_Hall '-P 2yab'
_symmetry_space_group_name_H-M 'P 1 21/a 1'
_cell_angle_alpha 90
_cell_angle_beta 109.42
_cell_angle_gamma 90
_cell_formula_units_Z 12
_cell_length_a 15.411
_cell_length_b 21.8809
_cell_length_c 10.15
_cell_volume 3227.921
_citation_journal_id_ASTM SSSCFJ
_cod_data_source_file Sellier_SSSCFJ_2003_1021.cif
_cod_data_source_block O15Sr1V6
_cod_original_sg_symbol_Hall '-P 2ybc (z,y,-x)'
_cod_original_formula_sum 'O15 Sr1 V6'
_cod_database_code 1533438

loop_
_symmetry_equiv_pos_as_xyz
x,y,z
-x+1/2,y+1/2,-z
-x,-y,-z
x-1/2,-y-1/2,z

loop_
_atom_site_label
_atom_site_type_symbol
_atom_site_fract_x
_atom_site_fract_y
_atom_site_fract_z
_atom_site_occupancy
_atom_site_U_iso_or_equiv
V2 V+4 0.58569 0.54213 0.10162 1 0.0
O5 O-2 0.06196 0.5414 0.0559 1 0.0
V5 V+5 0.58311 0.37467 0.09999 1 0.0
O34 O-2 -0.0006 0.8752 0.4168 1 0.0
O26 O-2 0.5132 0.37602 0.2188 1 0.0
O36 O-2 -0.0011 0.20911 0.4163 1 0.0
Sr1 Sr+2 0.25493 0.874866 0.40556 1 0.0
V14 V+4 0.5342 0.54299 0.41014 1 0.0
O22 O-2 0.5169 0.8748 0.224 1 0.0
O18 O-2 0.6878 0.2108 0.2189 1 0.0
O15 O-2 0.8816 0.0446 0.0748 1 0.0
O44 O-2 0.6523 0.36869 0.4731 1 0.0
O28 O-2 0.364 0.8738 0.2727 1 0.0
O13 O-2 0.8843 0.7101 0.0752 1 0.0
O10 O-2 0.8823 0.8726 0.0778 1 0.0
O14 O-2 0.8851 0.37636 0.0778 1 0.0
O19 O-2 0.6856 0.7064 0.2181 1 0.0
V15 V+4 0.53227 0.20897 0.40742 1 0.0
O32 O-2 0.3579 0.3771 0.2679 1 0.0
O4 O-2 0.061 0.8741 0.0535 1 0.0
O40 O-2 0.6451 0.88166 0.4704 1 0.0
O24 O-2 0.5168 0.2075 0.2201 1 0.0
Sr2 Sr+2 0.253373 0.54139 0.40581 1 0.0
O43 O-2 0.6525 0.70255 0.4722 1 0.0
O6 O-2 0.0625 0.2085 0.0539 1 0.0
V18 V+5 0.53532 0.04063 0.40442 1 0.0
V8 V+4 0.37332 0.54154 0.11781 1 0.0
O41 O-2 0.64699 0.54812 0.4728 1 0.0
V9 V+5 0.36257 0.2079 0.10777 1 0.0
V6 V+4 0.58633 0.041 0.0939 1 0.0
V1 V+4 0.58769 0.876 0.09811 1 0.0
O3 O-2 0.2503 0.2093 0.0078 1 0.0
Sr3 Sr+2 0.25352 0.208453 0.40331 1 0.0
O39 O-2 0.01436 0.042 0.4318 1 0.0
O11 O-2 0.88459 0.5418 0.0794 1 0.0
O38 O-2 0.0138 0.37805 0.432 1 0.0
O1 O-2 0.2506 0.8744 0.0109 1 0.0
O29 O-2 0.36191 0.5408 0.2732 1 0.0
O25 O-2 0.5137 0.7105 0.2193 1 0.0
V4 V+5 0.58398 0.70843 0.10071 1 0.0
O45 O-2 0.6479 0.03602 0.4661 1 0.0
O21 O-2 0.6859 0.0387 0.215 1 0.0
V3 V+4 0.58574 0.20806 0.10311 1 0.0
O8 O-2 0.0667 0.37561 0.046 1 0.0
O12 O-2 0.8844 0.2079 0.0769 1 0.0
O33 O-2 0.35566 0.0432 0.2749 1 0.0
V12 V+5 0.36035 0.04201 0.11808 1 0.0
O42 O-2 0.6449 0.21366 0.4717 1 0.0
O27 O-2 0.51356 0.0436 0.2222 1 0.0
V11 V+5 0.37686 0.3753 0.12304 1 0.0
O16 O-2 0.6885 0.87949 0.2164 1 0.0
V17 V+4 0.53977 0.37346 0.41768 1 0.0
V7 V+5 0.362 0.87474 0.1085 1 0.0
V16 V+4 0.5398 0.70777 0.41779 1 0.0
O2 O-2 0.25176 0.5422 -0.0068 1 0.0
O37 O-2 0.015 0.70714 0.432 1 0.0
O23 O-2 0.51405 0.5409 0.2229 1 0.0
O7 O-2 0.0681 0.7087 0.0477 1 0.0
O35 O-2 0.00055 0.5408 0.4194 1 0.0
O17 O-2 0.68597 0.5451 0.2214 1 0.0
O9 O-2 0.06469 0.0431 0.0463 1 0.0
O30 O-2 0.3642 0.2067 0.272 1 0.0
O31 O-2 0.3589 0.7105 0.2692 1 0.0
O20 O-2 0.6843 0.3733 0.2166 1 0.0
V10 V+5 0.37744 0.70878 0.12296 1 0.0
V13 V+5 0.53276 0.87653 0.40365 1 0.0
